data_7251174
loop_
_publ_author_name
'Gasol-Cardona, Julia'
'Ward, Martin R.'
'Comboni, Davide'
'Hanfland, Micheal'
'Scatena, Rebecca'
'Warren, Mark R.'
'Maloney, Andrew G. P.'
'Oswald, Iain D. H.'

_publ_section_title
;
 Pressure-induced phase behaviour and compressibility of the racemic and
 chiral solid forms, ofloxacin and levofloxacin
;
_journal_issue 47
_journal_name_full CrystEngComm
_journal_page_first 7662
_journal_page_last 7676
_journal_paper_doi 10.1039/D5CE00855G
_journal_volume 27
_journal_year 2025
_chemical_formula_moiety 'C18 H20 F N3 O4, 0.25(H4 O2)'
_chemical_formula_sum 'C18 H21 F N3 O4.5'
_chemical_formula_weight 370.38
_chemical_name_systematic 'Levofloxacin hydrate'
_space_group_crystal_system monoclinic
_space_group_IT_number 5
_space_group_name_Hall 'C 2y'
_space_group_name_H-M_alt 'C 1 2 1'
_atom_sites_solution_hydrogens mixed
_audit_creation_method SHELXL-2019/3
_audit_update_record
;
2025-08-19 deposited with the CCDC.	2025-10-29 downloaded from the CCDC.
;
_cell_angle_alpha 90
_cell_angle_beta 113.447(8)
_cell_angle_gamma 90
_cell_formula_units_Z 8
_cell_length_a 27.878(3)
_cell_length_b 6.4360(6)
_cell_length_c 18.107(3)
_cell_measurement_pressure 2.19
_cell_measurement_reflns_used 7275
_cell_measurement_temperature 298(2)
_cell_measurement_theta_max 23.252
_cell_measurement_theta_min 2.365
_cell_volume 2980.5(7)
_computing_cell_refinement 'SAINT V8.40B (?, 2016)'
_computing_data_reduction 'SAINT V8.40B (?, 2016)'
_computing_molecular_graphics 'Olex2 1.5 (Dolomanov et al., 2009)'
_computing_publication_material 'Olex2 1.5 (Dolomanov et al., 2009)'
_computing_structure_refinement 'XL  (Sheldrick, 2008)'
_diffrn_ambient_temperature 298(2)
_diffrn_measured_fraction_theta_full 0.615
_diffrn_measured_fraction_theta_max 0.615
_diffrn_measurement_device_type 'Bruker D8 Photon III'
_diffrn_radiation_type MoK\a
_diffrn_radiation_wavelength 0.71073
_diffrn_reflns_av_R_equivalents 0.0584
_diffrn_reflns_av_unetI/netI 0.0764
_diffrn_reflns_Laue_measured_fraction_full 0.615
_diffrn_reflns_Laue_measured_fraction_max 0.615
_diffrn_reflns_limit_h_max 30
_diffrn_reflns_limit_h_min -30
_diffrn_reflns_limit_k_max 7
_diffrn_reflns_limit_k_min -7
_diffrn_reflns_limit_l_max 13
_diffrn_reflns_limit_l_min -12
_diffrn_reflns_number 7275
_diffrn_reflns_point_group_measured_fraction_full 0.584
_diffrn_reflns_point_group_measured_fraction_max 0.584
_diffrn_reflns_theta_full 23.252
_diffrn_reflns_theta_max 23.252
_diffrn_reflns_theta_min 2.365
_exptl_absorpt_coefficient_mu 0.128
_exptl_crystal_colour 'clear colourless'
_exptl_crystal_density_diffrn 1.651
_exptl_crystal_description plate
_exptl_crystal_F_000 1560
_exptl_crystal_recrystallization_method 'Re-crystallisation from solvent: acetonitrile'
_exptl_crystal_size_max 0.18
_exptl_crystal_size_mid 0.09
_exptl_crystal_size_min 0.02
_refine_diff_density_max 0.271
_refine_diff_density_min -0.310
_refine_diff_density_rms 0.062
_refine_ls_abs_structure_details
;
 Flack x determined using 560 quotients [(I+)-(I-)]/[(I+)+(I-)]
 (Parsons, Flack and Wagner, Acta Cryst. B69 (2013) 249-259).
;
_refine_ls_abs_structure_Flack -0.3(10)
_refine_ls_extinction_method none
_refine_ls_goodness_of_fit_ref 1.028
_refine_ls_hydrogen_treatment constr
_refine_ls_matrix_type full
_refine_ls_number_parameters 225
_refine_ls_number_reflns 2495
_refine_ls_number_restraints 123
_refine_ls_restrained_S_all 2.328
_refine_ls_R_factor_all 0.1065
_refine_ls_R_factor_gt 0.0652
_refine_ls_shift/su_max 0.756
_refine_ls_shift/su_mean 0.035
_refine_ls_structure_factor_coef Fsqd
_refine_ls_weighting_details 'w=1/[\s^2^(Fo^2^)+(0.0995P)^2^+3.0488P] where P=(Fo^2^+2Fc^2^)/3'
_refine_ls_weighting_scheme calc
_refine_ls_wR_factor_gt 0.1570
_refine_ls_wR_factor_ref 0.1835
_reflns_Friedel_coverage 0.718
_reflns_Friedel_fraction_full 0.545
_reflns_Friedel_fraction_max 0.545
_reflns_number_gt 1706
_reflns_number_total 2495
_reflns_threshold_expression 'I > 2\s(I)'
_cod_data_source_file d5ce00855g2.cif
_cod_data_source_block LH_PE_2p19
_cod_depositor_comments 'Adding full bibliography for 7251165--7251187.cif.'
_cod_original_sg_symbol_H-M 'C 2'
_cod_original_formula_sum 'C18 H21 F N3 O4.50'
_cod_database_code 7251174
_shelx_shelxl_version_number 2019/3
_shelx_space_group_comment
;
The symmetry employed for this shelxl refinement is uniquely defined
by the following loop, which should always be used as a source of
symmetry information in preference to the above space-group names.
They are only intended as comments.
;
_shelx_estimated_absorpt_t_min 0.977
_shelx_estimated_absorpt_t_max 0.997

loop_
_space_group_symop_operation_xyz
'x, y, z'
'-x, y, -z'
'x+1/2, y+1/2, z'
'-x+1/2, y+1/2, -z'

loop_
_atom_site_label
_atom_site_type_symbol
_atom_site_fract_x
_atom_site_fract_y
_atom_site_fract_z
_atom_site_U_iso_or_equiv
_atom_site_adp_type
_atom_site_occupancy
_atom_site_site_symmetry_order
_atom_site_calc_flag
_atom_site_refinement_flags_posn
_atom_site_refinement_flags_adp
_atom_site_refinement_flags_occupancy
_atom_site_disorder_assembly
_atom_site_disorder_group
F1 F 0.20916(19) 0.4459(8) 0.7276(6) 0.0390(16) Uiso 1 1 d D U . . .
O1 O 0.3209(3) 0.4688(11) 1.2310(7) 0.048(2) Uiso 1 1 d D U . . .
O2 O 0.3750(2) 0.4664(11) 1.1668(6) 0.0371(19) Uiso 1 1 d D U . . .
H2 H 0.371804 0.463467 1.119807 0.056 Uiso 1 1 calc R U . . .
O3 O 0.3371(2) 0.4759(9) 1.0150(6) 0.0271(18) Uiso 1 1 d D U . . .
O4 O 0.1015(2) 0.4463(10) 0.8724(6) 0.0318(17) Uiso 1 1 d D U . . .
N1 N 0.1912(2) 0.4585(11) 1.0182(7) 0.026(2) Uiso 1 1 d D U . . .
N2 N 0.1111(2) 0.4657(11) 0.7246(6) 0.025(2) Uiso 1 1 d D U . . .
N3 N 0.0130(3) 0.6406(11) 0.6251(7) 0.029(2) Uiso 1 1 d D U . . .
C1 C 0.2342(3) 0.4589(14) 1.0869(8) 0.031(3) Uiso 1 1 d D U . . .
H1 H 0.230233 0.454246 1.135532 0.038 Uiso 1 1 calc R U . . .
C2 C 0.2840(3) 0.4657(13) 1.0886(7) 0.021(2) Uiso 1 1 d D U . . .
C3 C 0.2917(3) 0.4693(13) 1.0154(7) 0.018(2) Uiso 1 1 d D U . . .
C4 C 0.2495(3) 0.4600(13) 0.8675(7) 0.023(2) Uiso 1 1 d D U . . .
H4 H 0.282232 0.458038 0.865056 0.027 Uiso 1 1 calc R U . . .
C5 C 0.2054(3) 0.4579(14) 0.7992(7) 0.028(3) Uiso 1 1 d D U . . .
C6 C 0.1540(3) 0.4607(13) 0.7967(7) 0.019(2) Uiso 1 1 d D U . . .
C7 C 0.1508(3) 0.4549(13) 0.8713(7) 0.019(2) Uiso 1 1 d D U . . .
C8 C 0.1952(3) 0.4588(13) 0.9434(7) 0.020(2) Uiso 1 1 d D U . . .
C9 C 0.2452(3) 0.4651(13) 0.9414(7) 0.020(2) Uiso 1 1 d D U . . .
C10 C 0.3277(3) 0.4686(14) 1.1693(7) 0.026(3) Uiso 1 1 d D U . . .
C11 C 0.0995(3) 0.5344(15) 0.9427(7) 0.033(3) Uiso 1 1 d D U . . .
H11A H 0.064584 0.516642 0.941158 0.040 Uiso 1 1 calc R U . . .
H11B H 0.106271 0.682372 0.943180 0.040 Uiso 1 1 calc R U . . .
C12 C 0.1382(3) 0.4397(14) 1.0189(7) 0.028(2) Uiso 1 1 d D U . . .
H12 H 0.129779 0.292672 1.021280 0.033 Uiso 1 1 calc R U . . .
C13 C 0.1343(4) 0.5543(16) 1.0890(8) 0.038(3) Uiso 1 1 d D U . . .
H13A H 0.154826 0.483745 1.138165 0.058 Uiso 1 1 calc R U . . .
H13B H 0.098436 0.558656 1.082579 0.058 Uiso 1 1 calc R U . . .
H13C H 0.147137 0.693404 1.090741 0.058 Uiso 1 1 calc R U . . .
C14 C 0.0624(3) 0.3573(13) 0.7096(9) 0.029(3) Uiso 1 1 d D U . . .
H14A H 0.066376 0.272473 0.755902 0.035 Uiso 1 1 calc R U . . .
H14B H 0.054340 0.265965 0.663560 0.035 Uiso 1 1 calc R U . . .
C15 C 0.0177(3) 0.5086(13) 0.6934(8) 0.029(3) Uiso 1 1 d D U . . .
H15A H -0.014573 0.432904 0.681414 0.035 Uiso 1 1 calc R U . . .
H15B H 0.024349 0.593685 0.740622 0.035 Uiso 1 1 calc R U . . .
C16 C 0.0613(3) 0.7612(14) 0.6454(10) 0.036(3) Uiso 1 1 d D U . . .
H16A H 0.067128 0.847029 0.692247 0.043 Uiso 1 1 calc R U . . .
H16B H 0.058084 0.851761 0.600874 0.043 Uiso 1 1 calc R U . . .
C17 C 0.1071(3) 0.6151(14) 0.6628(8) 0.033(3) Uiso 1 1 d D U . . .
H17A H 0.103014 0.541876 0.613854 0.040 Uiso 1 1 calc R U . . .
H17B H 0.139134 0.695223 0.679930 0.040 Uiso 1 1 calc R U . . .
C18 C -0.0314(4) 0.7836(15) 0.6030(12) 0.046(3) Uiso 1 1 d D U . . .
H18A H -0.063330 0.705578 0.586169 0.069 Uiso 1 1 calc R U . . .
H18B H -0.032098 0.871260 0.559677 0.069 Uiso 1 1 calc R U . . .
H18C H -0.027868 0.867858 0.648634 0.069 Uiso 1 1 calc R U . . .
F2 F 0.28606(19) 0.7317(8) 0.7635(6) 0.0363(16) Uiso 1 1 d D U . . .
O5 O 0.1846(3) 0.7019(12) 0.2624(7) 0.054(2) Uiso 1 1 d D U . . .
O6 O 0.1283(2) 0.7168(12) 0.3213(6) 0.041(2) Uiso 1 1 d D U . . .
H6 H 0.130197 0.715978 0.367621 0.062 Uiso 1 1 calc R U . . .
O7 O 0.1622(2) 0.6799(9) 0.4729(6) 0.0306(18) Uiso 1 1 d D U . . .
O8 O 0.3976(2) 0.6972(9) 0.6273(6) 0.0336(19) Uiso 1 1 d D U . . .
N4 N 0.3102(3) 0.6636(10) 0.4793(7) 0.026(2) Uiso 1 1 d D U . . .
N5 N 0.3847(3) 0.7190(12) 0.7713(6) 0.029(2) Uiso 1 1 d D U . . .
N6 N 0.4838(2) 0.5855(11) 0.8806(7) 0.030(2) Uiso 1 1 d D U . . .
C19 C 0.2685(3) 0.6664(13) 0.4097(8) 0.033(3) Uiso 1 1 d D U . . .
H19 H 0.273842 0.653903 0.362414 0.039 Uiso 1 1 calc R U . . .
C20 C 0.2183(3) 0.6865(13) 0.4036(7) 0.025(3) Uiso 1 1 d D U . . .
C21 C 0.2082(3) 0.6813(13) 0.4744(7) 0.024(3) Uiso 1 1 d D U . . .
C22 C 0.2479(3) 0.6942(13) 0.6241(7) 0.025(2) Uiso 1 1 d D U . . .
H22 H 0.214991 0.691616 0.625589 0.030 Uiso 1 1 calc R U . . .
C23 C 0.2912(3) 0.7086(14) 0.6930(7) 0.028(3) Uiso 1 1 d D U . . .
C24 C 0.3429(3) 0.7075(13) 0.6973(7) 0.021(2) Uiso 1 1 d D U . . .
C25 C 0.3476(3) 0.7000(13) 0.6234(7) 0.021(2) Uiso 1 1 d D U . . .
C26 C 0.3036(3) 0.6854(13) 0.5508(7) 0.021(2) Uiso 1 1 d D U . . .
C27 C 0.2530(3) 0.6835(13) 0.5513(7) 0.023(3) Uiso 1 1 d D U . . .
C28 C 0.1757(3) 0.7013(14) 0.3220(7) 0.028(3) Uiso 1 1 d D U . . .
C29 C 0.4003(3) 0.7450(14) 0.5517(7) 0.031(3) Uiso 1 1 d D U . . .
H29A H 0.435748 0.723298 0.556025 0.037 Uiso 1 1 calc R U . . .
H29B H 0.391580 0.890157 0.538962 0.037 Uiso 1 1 calc R U . . .
C30 C 0.3637(3) 0.6128(14) 0.4853(8) 0.028(2) Uiso 1 1 d D U . . .
H30 H 0.370958 0.466539 0.500739 0.034 Uiso 1 1 calc R U . . .
C31 C 0.3690(4) 0.6460(18) 0.4063(9) 0.049(3) Uiso 1 1 d D U . . .
H31A H 0.349679 0.540626 0.368721 0.074 Uiso 1 1 calc R U . . .
H31B H 0.405187 0.638172 0.414831 0.074 Uiso 1 1 calc R U . . .
H31C H 0.355424 0.780369 0.385217 0.074 Uiso 1 1 calc R U . . .
C32 C 0.4311(3) 0.8426(13) 0.7862(9) 0.027(2) Uiso 1 1 d D U . . .
H32A H 0.435287 0.942814 0.828349 0.032 Uiso 1 1 calc R U . . .
H32B H 0.426885 0.918637 0.737779 0.032 Uiso 1 1 calc R U . . .
C33 C 0.4793(3) 0.7084(14) 0.8111(8) 0.032(3) Uiso 1 1 d D U . . .
H33A H 0.476978 0.617433 0.767068 0.039 Uiso 1 1 calc R U . . .
H33B H 0.510069 0.795189 0.824241 0.039 Uiso 1 1 calc R U . . .
C34 C 0.4378(3) 0.4507(14) 0.8599(9) 0.034(3) Uiso 1 1 d D U . . .
H34A H 0.441616 0.363540 0.905624 0.041 Uiso 1 1 calc R U . . .
H34B H 0.435089 0.360981 0.815376 0.041 Uiso 1 1 calc R U . . .
C35 C 0.3890(3) 0.5793(14) 0.8369(8) 0.034(3) Uiso 1 1 d D U . . .
H35A H 0.358631 0.488954 0.820178 0.041 Uiso 1 1 calc R U . . .
H35B H 0.390107 0.659235 0.882965 0.041 Uiso 1 1 calc R U . . .
C36 C 0.5315(3) 0.4603(16) 0.9074(12) 0.044(3) Uiso 1 1 d D U . . .
H36A H 0.532437 0.382860 0.862665 0.066 Uiso 1 1 calc R U . . .
H36B H 0.531876 0.365958 0.948689 0.066 Uiso 1 1 calc R U . . .
H36C H 0.561444 0.549841 0.928336 0.066 Uiso 1 1 calc R U . . .
O9 O 0.000000 0.3509(17) 0.500000 0.053(3) Uiso 1 2 d DGS . P . .
H9A H -0.003576 0.442034 0.466371 0.080 Uiso 0.5 1 d DG U P . .
H9B H -0.001912 0.241552 0.474943 0.080 Uiso 0.5 1 d DG U P . .
O10 O 0.000000 0.395(2) 1.000000 0.056(3) Uiso 1 2 d DGS . P . .
H10A H -0.002516 0.321239 0.961710 0.083 Uiso 0.5 1 d DG U P . .
H10B H 0.012071 0.315289 1.038619 0.083 Uiso 0.5 1 d DG U P . .

loop_
_atom_type_symbol
_atom_type_description
_atom_type_scat_dispersion_real
_atom_type_scat_dispersion_imag
_atom_type_scat_source
C C 0.0033 0.0016 'International Tables Vol C Tables 4.2.6.8 and 6.1.1.4'
H H 0.0000 0.0000 'International Tables Vol C Tables 4.2.6.8 and 6.1.1.4'
F F 0.0171 0.0103 'International Tables Vol C Tables 4.2.6.8 and 6.1.1.4'
N N 0.0061 0.0033 'International Tables Vol C Tables 4.2.6.8 and 6.1.1.4'
O O 0.0106 0.0060 'International Tables Vol C Tables 4.2.6.8 and 6.1.1.4'

loop_
_geom_angle_atom_site_label_1
_geom_angle_atom_site_label_2
_geom_angle_atom_site_label_3
_geom_angle
_geom_angle_site_symmetry_1
_geom_angle_site_symmetry_3
_geom_angle_publ_flag
C10 O2 H2 109.5 . . ?
C7 O4 C11 113.1(8) . . ?
C1 N1 C8 120.6(8) . . ?
C1 N1 C12 121.2(10) . . ?
C8 N1 C12 118.0(8) . . ?
C6 N2 C17 121.3(8) . . ?
C6 N2 C14 124.1(9) . . ?
C17 N2 C14 113.4(8) . . ?
C15 N3 C18 112.3(10) . . ?
C15 N3 C16 109.2(8) . . ?
C18 N3 C16 109.1(7) . . ?
N1 C1 C2 122.9(11) . . ?
N1 C1 H1 118.6 . . ?
C2 C1 H1 118.6 . . ?
C1 C2 C3 120.2(9) . . ?
C1 C2 C10 116.6(10) . . ?
C3 C2 C10 123.2(8) . . ?
O3 C3 C2 121.7(9) . . ?
O3 C3 C9 121.5(10) . . ?
C2 C3 C9 116.7(8) . . ?
C5 C4 C9 118.9(9) . . ?
C5 C4 H4 120.6 . . ?
C9 C4 H4 120.6 . . ?
F1 C5 C4 119.3(9) . . ?
F1 C5 C6 115.9(9) . . ?
C4 C5 C6 124.7(10) . . ?
N2 C6 C7 123.7(8) . . ?
N2 C6 C5 121.1(10) . . ?
C7 C6 C5 115.1(9) . . ?
O4 C7 C6 117.6(8) . . ?
O4 C7 C8 120.2(10) . . ?
C6 C7 C8 122.2(8) . . ?
C7 C8 N1 121.3(8) . . ?
C7 C8 C9 119.6(10) . . ?
N1 C8 C9 119.1(8) . . ?
C4 C9 C8 119.4(9) . . ?
C4 C9 C3 120.1(8) . . ?
C8 C9 C3 120.5(10) . . ?
O1 C10 O2 123.5(10) . . ?
O1 C10 C2 122.8(9) . . ?
O2 C10 C2 113.6(10) . . ?
O4 C11 C12 113.1(8) . . ?
O4 C11 H11A 108.9 . . ?
C12 C11 H11A 108.9 . . ?
O4 C11 H11B 109.0 . . ?
C12 C11 H11B 109.0 . . ?
H11A C11 H11B 107.8 . . ?
N1 C12 C11 108.2(8) . . ?
N1 C12 C13 111.8(8) . . ?
C11 C12 C13 107.9(8) . . ?
N1 C12 H12 109.6 . . ?
C11 C12 H12 109.6 . . ?
C13 C12 H12 109.6 . . ?
C12 C13 H13A 109.4 . . ?
C12 C13 H13B 109.5 . . ?
H13A C13 H13B 109.5 . . ?
C12 C13 H13C 109.5 . . ?
H13A C13 H13C 109.5 . . ?
H13B C13 H13C 109.5 . . ?
N2 C14 C15 111.2(7) . . ?
N2 C14 H14A 109.4 . . ?
C15 C14 H14A 109.4 . . ?
N2 C14 H14B 109.4 . . ?
C15 C14 H14B 109.3 . . ?
H14A C14 H14B 108.0 . . ?
N3 C15 C14 109.2(9) . . ?
N3 C15 H15A 109.8 . . ?
C14 C15 H15A 109.9 . . ?
N3 C15 H15B 109.8 . . ?
C14 C15 H15B 109.8 . . ?
H15A C15 H15B 108.3 . . ?
N3 C16 C17 109.7(7) . . ?
N3 C16 H16A 109.7 . . ?
C17 C16 H16A 109.7 . . ?
N3 C16 H16B 109.8 . . ?
C17 C16 H16B 109.8 . . ?
H16A C16 H16B 108.2 . . ?
N2 C17 C16 111.9(9) . . ?
N2 C17 H17A 109.2 . . ?
C16 C17 H17A 109.2 . . ?
N2 C17 H17B 109.2 . . ?
C16 C17 H17B 109.2 . . ?
H17A C17 H17B 107.9 . . ?
N3 C18 H18A 109.5 . . ?
N3 C18 H18B 109.5 . . ?
H18A C18 H18B 109.5 . . ?
N3 C18 H18C 109.5 . . ?
H18A C18 H18C 109.5 . . ?
H18B C18 H18C 109.5 . . ?
C28 O6 H6 109.5 . . ?
C25 O8 C29 112.8(8) . . ?
C19 N4 C26 119.4(8) . . ?
C19 N4 C30 123.0(10) . . ?
C26 N4 C30 117.1(8) . . ?
C24 N5 C32 123.7(9) . . ?
C24 N5 C35 121.3(8) . . ?
C32 N5 C35 114.2(8) . . ?
C33 N6 C36 109.9(10) . . ?
C33 N6 C34 109.6(9) . . ?
C36 N6 C34 110.2(7) . . ?
N4 C19 C20 124.0(11) . . ?
N4 C19 H19 118.0 . . ?
C20 C19 H19 118.0 . . ?
C19 C20 C21 119.3(9) . . ?
C19 C20 C28 118.3(10) . . ?
C21 C20 C28 122.3(8) . . ?
O7 C21 C20 122.8(9) . . ?
O7 C21 C27 119.6(10) . . ?
C20 C21 C27 117.6(8) . . ?
C23 C22 C27 119.6(9) . . ?
C23 C22 H22 120.2 . . ?
C27 C22 H22 120.2 . . ?
F2 C23 C22 119.4(9) . . ?
F2 C23 C24 116.0(9) . . ?
C22 C23 C24 124.5(11) . . ?
N5 C24 C25 124.4(8) . . ?
N5 C24 C23 120.1(10) . . ?
C25 C24 C23 115.6(9) . . ?
O8 C25 C24 115.7(8) . . ?
O8 C25 C26 122.9(10) . . ?
C24 C25 C26 121.2(8) . . ?
N4 C26 C25 119.3(8) . . ?
N4 C26 C27 120.6(9) . . ?
C25 C26 C27 120.0(10) . . ?
C22 C27 C26 119.0(9) . . ?
C22 C27 C21 122.7(8) . . ?
C26 C27 C21 118.2(10) . . ?
O5 C28 O6 123.7(10) . . ?
O5 C28 C20 121.7(9) . . ?
O6 C28 C20 114.6(10) . . ?
O8 C29 C30 111.6(8) . . ?
O8 C29 H29A 109.3 . . ?
C30 C29 H29A 109.3 . . ?
O8 C29 H29B 109.3 . . ?
C30 C29 H29B 109.3 . . ?
H29A C29 H29B 108.0 . . ?
N4 C30 C29 106.1(8) . . ?
N4 C30 C31 111.9(9) . . ?
C29 C30 C31 112.9(9) . . ?
N4 C30 H30 108.6 . . ?
C29 C30 H30 108.6 . . ?
C31 C30 H30 108.6 . . ?
C30 C31 H31A 109.5 . . ?
C30 C31 H31B 109.5 . . ?
H31A C31 H31B 109.5 . . ?
C30 C31 H31C 109.5 . . ?
H31A C31 H31C 109.5 . . ?
H31B C31 H31C 109.5 . . ?
N5 C32 C33 111.4(7) . . ?
N5 C32 H32A 109.3 . . ?
C33 C32 H32A 109.4 . . ?
N5 C32 H32B 109.4 . . ?
C33 C32 H32B 109.3 . . ?
H32A C32 H32B 108.0 . . ?
N6 C33 C32 109.3(9) . . ?
N6 C33 H33A 109.9 . . ?
C32 C33 H33A 109.8 . . ?
N6 C33 H33B 109.8 . . ?
C32 C33 H33B 109.8 . . ?
H33A C33 H33B 108.3 . . ?
N6 C34 C35 110.4(7) . . ?
N6 C34 H34A 109.5 . . ?
C35 C34 H34A 109.5 . . ?
N6 C34 H34B 109.6 . . ?
C35 C34 H34B 109.6 . . ?
H34A C34 H34B 108.1 . . ?
N5 C35 C34 109.7(9) . . ?
N5 C35 H35A 109.7 . . ?
C34 C35 H35A 109.7 . . ?
N5 C35 H35B 109.7 . . ?
C34 C35 H35B 109.8 . . ?
H35A C35 H35B 108.2 . . ?
N6 C36 H36A 109.6 . . ?
N6 C36 H36B 109.4 . . ?
H36A C36 H36B 109.5 . . ?
N6 C36 H36C 109.5 . . ?
H36A C36 H36C 109.5 . . ?
H36B C36 H36C 109.5 . . ?
H9A O9 H9B 103.8 . . ?
H9A O9 H9A 89.0 . 2_556 ?
H9B O9 H9A 167.1 . 2_556 ?
H9A O9 H9B 167.2 . 2_556 ?
H9B O9 H9B 63.5 . 2_556 ?
H9A O9 H9B 103.8 2_556 2_556 ?
H10A O10 H10B 103.3 . . ?
H10A O10 H10A 109.6 . 2_557 ?
H10B O10 H10A 18.7 . 2_557 ?
H10A O10 H10B 18.7 . 2_557 ?
H10B O10 H10B 103.2 . 2_557 ?
H10A O10 H10B 103.3 2_557 2_557 ?

loop_
_geom_bond_atom_site_label_1
_geom_bond_atom_site_label_2
_geom_bond_distance
_geom_bond_site_symmetry_2
_geom_bond_publ_flag
F1 C5 1.344(10) . ?
O1 C10 1.204(11) . ?
O2 C10 1.338(9) . ?
O2 H2 0.8200 . ?
O3 C3 1.269(8) . ?
O4 C7 1.383(8) . ?
O4 C11 1.415(11) . ?
N1 C1 1.341(10) . ?
N1 C8 1.403(10) . ?
N1 C12 1.486(9) . ?
N2 C6 1.376(10) . ?
N2 C17 1.445(11) . ?
N2 C14 1.452(8) . ?
N3 C15 1.461(11) . ?
N3 C18 1.464(9) . ?
N3 C16 1.469(9) . ?
C1 C2 1.376(9) . ?
C1 H1 0.9300 . ?
C2 C3 1.425(11) . ?
C2 C10 1.484(11) . ?
C3 C9 1.448(10) . ?
C4 C5 1.355(10) . ?
C4 C9 1.392(11) . ?
C4 H4 0.9300 . ?
C5 C6 1.415(9) . ?
C6 C7 1.389(10) . ?
C7 C8 1.399(10) . ?
C8 C9 1.407(9) . ?
C11 C12 1.501(11) . ?
C11 H11A 0.9700 . ?
C11 H11B 0.9700 . ?
C12 C13 1.509(12) . ?
C12 H12 0.9800 . ?
C13 H13A 0.9600 . ?
C13 H13B 0.9600 . ?
C13 H13C 0.9600 . ?
C14 C15 1.514(9) . ?
C14 H14A 0.9700 . ?
C14 H14B 0.9700 . ?
C15 H15A 0.9700 . ?
C15 H15B 0.9700 . ?
C16 C17 1.514(9) . ?
C16 H16A 0.9700 . ?
C16 H16B 0.9700 . ?
C17 H17A 0.9700 . ?
C17 H17B 0.9700 . ?
C18 H18A 0.9600 . ?
C18 H18B 0.9600 . ?
C18 H18C 0.9600 . ?
F2 C23 1.348(10) . ?
O5 C28 1.200(11) . ?
O6 C28 1.319(9) . ?
O6 H6 0.8200 . ?
O7 C21 1.272(9) . ?
O8 C25 1.367(8) . ?
O8 C29 1.433(11) . ?
N4 C19 1.332(10) . ?
N4 C26 1.387(10) . ?
N4 C30 1.488(9) . ?
N5 C24 1.385(10) . ?
N5 C32 1.449(9) . ?
N5 C35 1.456(11) . ?
N6 C33 1.450(11) . ?
N6 C36 1.463(9) . ?
N6 C34 1.468(9) . ?
C19 C20 1.365(9) . ?
C19 H19 0.9300 . ?
C20 C21 1.417(11) . ?
C20 C28 1.484(11) . ?
C21 C27 1.454(11) . ?
C22 C23 1.350(10) . ?
C22 C27 1.382(11) . ?
C22 H22 0.9300 . ?
C23 C24 1.411(10) . ?
C24 C25 1.398(11) . ?
C25 C26 1.399(10) . ?
C26 C27 1.413(10) . ?
C29 C30 1.495(10) . ?
C29 H29A 0.9700 . ?
C29 H29B 0.9700 . ?
C30 C31 1.510(12) . ?
C30 H30 0.9800 . ?
C31 H31A 0.9600 . ?
C31 H31B 0.9600 . ?
C31 H31C 0.9600 . ?
C32 C33 1.509(9) . ?
C32 H32A 0.9700 . ?
C32 H32B 0.9700 . ?
C33 H33A 0.9700 . ?
C33 H33B 0.9700 . ?
C34 C35 1.503(9) . ?
C34 H34A 0.9700 . ?
C34 H34B 0.9700 . ?
C35 H35A 0.9700 . ?
C35 H35B 0.9700 . ?
C36 H36A 0.9600 . ?
C36 H36B 0.9600 . ?
C36 H36C 0.9600 . ?
O9 H9A 0.8227 . ?
O9 H9B 0.8272 . ?
O9 H9A 0.8(2) 2_556 ?
O9 H9B 0.83(19) 2_556 ?
O10 H10A 0.8183 . ?
O10 H10B 0.8218 . ?
O10 H10A 0.8(3) 2_557 ?
O10 H10B 0.8(3) 2_557 ?

loop_
_geom_hbond_atom_site_label_D
_geom_hbond_atom_site_label_H
_geom_hbond_atom_site_label_A
_geom_hbond_distance_DH
_geom_hbond_distance_HA
_geom_hbond_distance_DA
_geom_hbond_angle_DHA
_geom_hbond_site_symmetry_A
_geom_hbond_publ_flag
O2 H2 O3 0.82 1.76 2.524(14) 155.1 . yes
O6 H6 O7 0.82 1.77 2.535(15) 154.5 . yes
O10 H10A N6 0.82 2.04 2.838(14) 165.4 3_445 yes

loop_
_geom_torsion_atom_site_label_1
_geom_torsion_atom_site_label_2
_geom_torsion_atom_site_label_3
_geom_torsion_atom_site_label_4
_geom_torsion
_geom_torsion_site_symmetry_1
_geom_torsion_site_symmetry_2
_geom_torsion_site_symmetry_3
_geom_torsion_site_symmetry_4
_geom_torsion_publ_flag
C8 N1 C1 C2 2.0(14) . . . . ?
C12 N1 C1 C2 176.7(8) . . . . ?
N1 C1 C2 C3 -1.1(14) . . . . ?
N1 C1 C2 C10 179.0(8) . . . . ?
C1 C2 C3 O3 179.9(8) . . . . ?
C10 C2 C3 O3 -0.3(13) . . . . ?
C1 C2 C3 C9 -0.1(13) . . . . ?
C10 C2 C3 C9 179.8(7) . . . . ?
C9 C4 C5 F1 -177.7(8) . . . . ?
C9 C4 C5 C6 0.0(14) . . . . ?
C17 N2 C6 C7 131.1(10) . . . . ?
C14 N2 C6 C7 -35.7(14) . . . . ?
C17 N2 C6 C5 -49.9(13) . . . . ?
C14 N2 C6 C5 143.3(9) . . . . ?
F1 C5 C6 N2 -4.5(13) . . . . ?
C4 C5 C6 N2 177.7(9) . . . . ?
F1 C5 C6 C7 174.6(8) . . . . ?
C4 C5 C6 C7 -3.2(13) . . . . ?
C11 O4 C7 C6 -152.5(8) . . . . ?
C11 O4 C7 C8 27.1(12) . . . . ?
N2 C6 C7 O4 2.4(13) . . . . ?
C5 C6 C7 O4 -176.7(8) . . . . ?
N2 C6 C7 C8 -177.2(8) . . . . ?
C5 C6 C7 C8 3.7(13) . . . . ?
O4 C7 C8 N1 -1.4(13) . . . . ?
C6 C7 C8 N1 178.2(8) . . . . ?
O4 C7 C8 C9 179.3(8) . . . . ?
C6 C7 C8 C9 -1.2(13) . . . . ?
C1 N1 C8 C7 178.9(8) . . . . ?
C12 N1 C8 C7 4.0(12) . . . . ?
C1 N1 C8 C9 -1.7(13) . . . . ?
C12 N1 C8 C9 -176.6(7) . . . . ?
C5 C4 C9 C8 2.8(13) . . . . ?
C5 C4 C9 C3 -179.4(8) . . . . ?
C7 C8 C9 C4 -2.2(13) . . . . ?
N1 C8 C9 C4 178.4(8) . . . . ?
C7 C8 C9 C3 180.0(8) . . . . ?
N1 C8 C9 C3 0.6(13) . . . . ?
O3 C3 C9 C4 2.5(13) . . . . ?
C2 C3 C9 C4 -177.5(8) . . . . ?
O3 C3 C9 C8 -179.7(8) . . . . ?
C2 C3 C9 C8 0.3(12) . . . . ?
C1 C2 C10 O1 -1.3(13) . . . . ?
C3 C2 C10 O1 178.8(9) . . . . ?
C1 C2 C10 O2 177.3(8) . . . . ?
C3 C2 C10 O2 -2.5(12) . . . . ?
C7 O4 C11 C12 -55.5(11) . . . . ?
C1 N1 C12 C11 155.6(8) . . . . ?
C8 N1 C12 C11 -29.5(11) . . . . ?
C1 N1 C12 C13 36.8(12) . . . . ?
C8 N1 C12 C13 -148.3(9) . . . . ?
O4 C11 C12 N1 55.8(10) . . . . ?
O4 C11 C12 C13 176.9(7) . . . . ?
C6 N2 C14 C15 115.6(11) . . . . ?
C17 N2 C14 C15 -52.1(14) . . . . ?
C18 N3 C15 C14 176.8(9) . . . . ?
C16 N3 C15 C14 -62.0(10) . . . . ?
N2 C14 C15 N3 57.3(13) . . . . ?
C15 N3 C16 C17 60.8(13) . . . . ?
C18 N3 C16 C17 -176.1(13) . . . . ?
C6 N2 C17 C16 -117.1(10) . . . . ?
C14 N2 C17 C16 51.0(12) . . . . ?
N3 C16 C17 N2 -54.8(14) . . . . ?
C26 N4 C19 C20 -1.1(13) . . . . ?
C30 N4 C19 C20 171.4(8) . . . . ?
N4 C19 C20 C21 -7.4(14) . . . . ?
N4 C19 C20 C28 176.0(8) . . . . ?
C19 C20 C21 O7 -173.4(8) . . . . ?
C28 C20 C21 O7 3.1(14) . . . . ?
C19 C20 C21 C27 8.3(13) . . . . ?
C28 C20 C21 C27 -175.1(7) . . . . ?
C27 C22 C23 F2 176.0(8) . . . . ?
C27 C22 C23 C24 -2.0(14) . . . . ?
C32 N5 C24 C25 39.0(13) . . . . ?
C35 N5 C24 C25 -130.5(10) . . . . ?
C32 N5 C24 C23 -139.2(9) . . . . ?
C35 N5 C24 C23 51.3(13) . . . . ?
F2 C23 C24 N5 3.2(13) . . . . ?
C22 C23 C24 N5 -178.8(8) . . . . ?
F2 C23 C24 C25 -175.1(7) . . . . ?
C22 C23 C24 C25 2.9(13) . . . . ?
C29 O8 C25 C24 -164.4(7) . . . . ?
C29 O8 C25 C26 18.9(11) . . . . ?
N5 C24 C25 O8 2.3(13) . . . . ?
C23 C24 C25 O8 -179.5(7) . . . . ?
N5 C24 C25 C26 179.1(8) . . . . ?
C23 C24 C25 C26 -2.7(13) . . . . ?
C19 N4 C26 C25 -174.7(7) . . . . ?
C30 N4 C26 C25 12.5(11) . . . . ?
C19 N4 C26 C27 8.2(12) . . . . ?
C30 N4 C26 C27 -164.7(7) . . . . ?
O8 C25 C26 N4 1.1(12) . . . . ?
C24 C25 C26 N4 -175.5(8) . . . . ?
O8 C25 C26 C27 178.2(8) . . . . ?
C24 C25 C26 C27 1.7(12) . . . . ?
C23 C22 C27 C26 0.7(13) . . . . ?
C23 C22 C27 C21 -175.9(7) . . . . ?
N4 C26 C27 C22 176.5(8) . . . . ?
C25 C26 C27 C22 -0.6(13) . . . . ?
N4 C26 C27 C21 -6.7(12) . . . . ?
C25 C26 C27 C21 176.2(7) . . . . ?
O7 C21 C27 C22 -3.2(13) . . . . ?
C20 C21 C27 C22 175.1(8) . . . . ?
O7 C21 C27 C26 -179.9(8) . . . . ?
C20 C21 C27 C26 -1.5(12) . . . . ?
C19 C20 C28 O5 -2.1(14) . . . . ?
C21 C20 C28 O5 -178.7(9) . . . . ?
C19 C20 C28 O6 178.9(9) . . . . ?
C21 C20 C28 O6 2.3(12) . . . . ?
C25 O8 C29 C30 -51.7(10) . . . . ?
C19 N4 C30 C29 145.2(9) . . . . ?
C26 N4 C30 C29 -42.2(11) . . . . ?
C19 N4 C30 C31 21.8(12) . . . . ?
C26 N4 C30 C31 -165.7(8) . . . . ?
O8 C29 C30 N4 62.2(10) . . . . ?
O8 C29 C30 C31 -174.9(8) . . . . ?
C24 N5 C32 C33 -118.0(11) . . . . ?
C35 N5 C32 C33 52.2(14) . . . . ?
C36 N6 C33 C32 -177.9(9) . . . . ?
C34 N6 C33 C32 60.8(10) . . . . ?
N5 C32 C33 N6 -55.6(13) . . . . ?
C33 N6 C34 C35 -62.1(13) . . . . ?
C36 N6 C34 C35 176.8(12) . . . . ?
C24 N5 C35 C34 118.6(10) . . . . ?
C32 N5 C35 C34 -51.9(12) . . . . ?
N6 C34 C35 N5 55.9(14) . . . . ?
